data_8101485
loop_
_publ_author_name
'Shoja, M.'
'Samuel, K.'

_publ_section_title
;
Crystal structure of 2'-hydroxyflavanone, C15H12O3
;
_journal_issue 2
_journal_name_full 'Zeitschrift f\"ur Kristallographie - New Crystal Structures'
_journal_page_first 239
_journal_page_last 240
_journal_volume 214
_journal_year 1999
_chemical_formula_sum 'C15 H12 O3'
_chemical_formula_weight 240.27
_chemical_melting_point 437.5(5)
_space_group_IT_number 15
_symmetry_cell_setting monoclinic
_symmetry_space_group_name_Hall '-C 2yc'
_symmetry_space_group_name_H-M 'C 1 2/c 1'
_cell_angle_alpha 90.00000
_cell_angle_beta 112.690(10)
_cell_angle_gamma 90.00000
_cell_formula_units_Z 8
_cell_length_a 24.021(5)
_cell_length_b 4.978(4)
_cell_length_c 20.996(2)
_cell_measurement_temperature 293
_cell_volume 2316(2)
_diffrn_ambient_temperature 293
_exptl_crystal_density_diffrn 1.378
_refine_ls_R_factor_obs .06
_refine_ls_wR_factor_obs .07
_cod_depositor_comments
;
The following automatic conversions were performed:

'_chemical_melting_point' value '437-438 K' was changed to '437.5(5)'
- the average value was taken and precision was estimated.

Automatic conversion script
Id: cif_fix_values 1646 2011-03-28 12:23:43Z adriana 
;
_cod_original_sg_symbol_Hall -c_2yc
_cod_original_sg_symbol_H-M 'C 2/c'
_cod_database_code 8101485

loop_
_symmetry_equiv_pos_as_xyz
+x,+y,+z
-x,+y,1/2-z
-x,-y,-z
+x,-y,1/2+z
1/2+x,1/2+y,+z
1/2-x,1/2+y,1/2-z
1/2-x,1/2-y,-z
1/2+x,1/2-y,1/2+z

loop_
_atom_site_aniso_label
_atom_site_aniso_U_11
_atom_site_aniso_U_22
_atom_site_aniso_U_33
_atom_site_aniso_U_12
_atom_site_aniso_U_13
_atom_site_aniso_U_23
O1 .0313(16) .053(2) .0399(17) -.0010(15) .0147(13) .0106(16)
C9 .036(2) .037(3) .035(2) -.002(2) .0182(19) -.004(2)
C10 .035(2) .033(2) .036(2) -.000(2) .0162(19) -.002(2)
C4 .038(2) .035(2) .038(2) .001(2) .017(2) -.003(2)
O4 .0430(18) .051(2) .0489(19) .0055(17) .0160(15) .0155(18)
C1' .034(2) .038(3) .037(2) -.003(2) .0137(19) .006(2)
C2' .037(2) .038(3) .035(2) -.001(2) .0121(19) .005(2)
C8 .048(3) .046(3) .043(3) .001(2) .024(2) .007(2)
O2' .0409(18) .058(2) .052(2) -.0010(18) .0103(16) -.0147(18)
C3 .036(3) .044(3) .056(3) .001(2) .021(2) .013(3)
C5 .038(3) .054(3) .042(3) .000(2) .016(2) .000(2)
C3' .036(3) .062(4) .047(3) .006(3) .019(2) .008(3)
C2 .035(2) .042(3) .041(2) -.002(2) .018(2) .002(2)
C7 .053(3) .053(3) .054(3) -.008(3) .032(3) .004(3)
C6' .049(3) .053(3) .050(3) -.003(3) .021(2) -.005(3)
C5' .049(3) .067(4) .046(3) -.019(3) .011(2) -.009(3)
C6 .039(3) .060(3) .056(3) -.009(3) .024(2) -.002(3)
C4' .034(3) .065(4) .049(3) -.013(3) .010(2) .009(3)

loop_
_atom_site_label
_atom_site_fract_x
_atom_site_fract_y
_atom_site_fract_z
_atom_site_U_iso_or_equiv
_atom_site_thermal_displace_type
_atom_site_calc_flag
_atom_site_calc_attached_atom
_atom_site_occupancy
O1 .48368(12) .2068(7) .40648(15) .0410(16) Uani ? ? 1
C9 .42262(19) .1784(9) .3877(2) .035(2) Uani ? ? 1
C10 .38063(18) .3279(9) .3340(2) .034(2) Uani ? ? 1
C4 .40087(19) .5330(9) .2981(2) .036(2) Uani ? ? 1
O4 .36607(14) .6710(7) .25102(16) .0481(17) Uani ? ? 1
C1' .56892(18) .3476(9) .3830(2) .036(2) Uani ? ? 1
C2' .60400(19) .1913(9) .3571(2) .037(2) Uani ? ? 1
C8 .4038(2) -.0067(11) .4245(3) .044(2) Uani ? ? 1
O2' .57582(14) .0118(8) .30522(17) .0527(18) Uani ? ? 1
C3 .4679(2) .5745(11) .3250(3) .044(2) Uani ? ? 1
C5 .3190(2) .2815(11) .3176(2) .044(2) Uani ? ? 1
C3' .6661(2) .2264(12) .3830(3) .047(3) Uani ? ? 1
C2 .50139(19) .3172(10) .3530(2) .038(2) Uani ? ? 1
C7 .3433(2) -.0475(11) .4074(3) .050(3) Uani ? ? 1
C6' .5974(2) .5300(11) .4350(3) .050(3) Uani ? ? 1
C5' .6596(2) .5661(13) .4609(3) .056(3) Uani ? ? 1
C6 .3006(2) .0956(11) .3537(3) .050(3) Uani ? ? 1
C4' .6931(2) .4127(12) .4341(3) .051(3) Uani ? ? 1
H2 .4876(18) .182(9) .313(2) .035(11) Uiso ? ? 1
H5' .678(2) .713(10) .499(2) .045(13) Uiso ? ? 1
H4' .737(2) .462(10) .450(2) .053(13) Uiso ? ? 1
H5 .2893(19) .405(9) .278(2) .038(12) Uiso ? ? 1
H32 .481(2) .695(11) .291(2) .063(15) Uiso ? ? 1
H31 .481(2) .737(11) .363(2) .060(15) Uiso ? ? 1
H8 .432(2) -.094(10) .460(2) .040(14) Uiso ? ? 1
H6' .574(2) .683(10) .455(2) .060(14) Uiso ? ? 1
H6 .258(2) .092(11) .343(3) .072(17) Uiso ? ? 1
H3' .689(2) .095(11) .367(2) .062(15) Uiso ? ? 1
H7 .333(2) -.175(11) .436(2) .069(16) Uiso ? ? 1
H2' .569(3) -.161(12) .326(3) .26(3) Uiso ? ? 1

loop_
_geom_bond_atom_site_label_1
_geom_bond_atom_site_label_2
_geom_bond_distance
_geom_bond_site_symmetry_1
_geom_bond_site_symmetry_2
_geom_bond_publ_flag
O1 C9 1.371(5) . . ?
O1 C2 1.453(6) . . ?
C9 C10 1.403(5) . . ?
C9 C8 1.386(8) . . ?
C10 C4 1.459(7) . . ?
C10 C5 1.405(6) . . ?
C4 O4 1.229(5) . . ?
C4 C3 1.500(6) . . ?
C1' C2' 1.402(7) . . ?
C1' C2 1.504(6) . . ?
C1' C6' 1.381(6) . . ?
C2' O2' 1.369(5) . . ?
C2' C3' 1.388(6) . . ?
C8 C7 1.371(8) . . ?
C8 H8 .90(4) . . ?
O2' H2' 1.01(7) . . ?
C3 C2 1.507(7) . . ?
C3 H32 1.06(6) . . ?
C3 H31 1.09(5) . . ?
C5 C6 1.373(8) . . ?
C5 H5 1.06(4) . . ?
C3' C4' 1.376(7) . . ?
C3' H3' .99(6) . . ?
C2 H2 1.02(4) . . ?
C7 C6 1.392(7) . . ?
C7 H7 .97(6) . . ?
C6' C5' 1.391(7) . . ?
C6' H6' 1.11(5) . . ?
C5' C4' 1.376(9) . . ?
C5' H5' 1.05(5) . . ?
C6 H6 .96(6) . . ?
C4' H4' 1.01(5) . . ?

loop_
_cod_related_entry_id
_cod_related_entry_database
_cod_related_entry_code
1 ChemSpider 154090
